data_7118035
loop_
_publ_author_name
'Xu, Jin'
'Liu, Ting'
'Han, Xiaohui'
'Wang, Shanshan'
'Liu, Dan'
'Wang, Cheng'

_publ_section_title
;
 Construction of a porous three dimensional rare earth metal-sulfur-ligand
 open framework.
;
_journal_issue 87
_journal_name_full 'Chemical communications (Cambridge, England)'
_journal_page_first 15819
_journal_page_last 15822
_journal_paper_doi 10.1039/c5cc05371d
_journal_volume 51
_journal_year 2015
_chemical_formula_moiety 'C12 H16 N4 Nd S8,(H3O),1.5(H2O),2.5(NH2CHO)'
_chemical_formula_sum 'C14.5 H29.5 N6.5 Nd O5 S8'
_chemical_formula_weight 775.66
_space_group_crystal_system tetragonal
_space_group_IT_number 134
_space_group_name_Hall '-P 4ac 2bc'
_space_group_name_H-M_alt 'P 42/n n m'
_symmetry_space_group_name_Hall '-P 4ac 2bc'
_symmetry_space_group_name_H-M 'P 42/n n m :2'
_atom_sites_solution_hydrogens mixed
_audit_creation_method SHELXL-2014/7
_audit_update_record
;
2015-08-18 deposited with the CCDC.
2015-08-28 downloaded from the CCDC.
;
_cell_angle_alpha 90
_cell_angle_beta 90
_cell_angle_gamma 90
_cell_formula_units_Z 2
_cell_length_a 16.2525(9)
_cell_length_b 16.2525(9)
_cell_length_c 6.5933(8)
_cell_measurement_reflns_used 3849
_cell_measurement_temperature 120(2)
_cell_measurement_theta_max 26.06
_cell_measurement_theta_min 2.51
_cell_volume 1741.6(3)
_computing_cell_refinement 'Bruker SMART'
_computing_data_collection 'Bruker SMART'
_computing_data_reduction 'Bruker SAINT'
_computing_molecular_graphics 'Bruker SHELXTL'
_computing_publication_material 'Bruker SHELXTL'
_computing_structure_refinement 'SHELXL-2014/7 (Sheldrick, 2014)'
_computing_structure_solution 'Bruker SHELXTL'
_diffrn_ambient_temperature 120(2)
_diffrn_measured_fraction_theta_full 1.000
_diffrn_measured_fraction_theta_max 0.996
_diffrn_measurement_device_type 'CCD area detector'
_diffrn_measurement_method 'phi and omega scans'
_diffrn_radiation_type MoK\a
_diffrn_radiation_wavelength 0.71073
_diffrn_reflns_av_R_equivalents 0.1013
_diffrn_reflns_av_unetI/netI 0.0487
_diffrn_reflns_Laue_measured_fraction_full 1.000
_diffrn_reflns_Laue_measured_fraction_max 0.996
_diffrn_reflns_limit_h_max 20
_diffrn_reflns_limit_h_min -20
_diffrn_reflns_limit_k_max 20
_diffrn_reflns_limit_k_min -16
_diffrn_reflns_limit_l_max 7
_diffrn_reflns_limit_l_min -8
_diffrn_reflns_number 10273
_diffrn_reflns_point_group_measured_fraction_full 1.000
_diffrn_reflns_point_group_measured_fraction_max 0.996
_diffrn_reflns_theta_full 25.242
_diffrn_reflns_theta_max 26.178
_diffrn_reflns_theta_min 1.772
_exptl_absorpt_coefficient_mu 2.002
_exptl_absorpt_correction_T_max 0.6903
_exptl_absorpt_correction_T_min 0.5015
_exptl_absorpt_correction_type multi-scan
_exptl_absorpt_process_details sadabs
_exptl_crystal_colour purple
_exptl_crystal_density_diffrn 1.479
_exptl_crystal_description block
_exptl_crystal_F_000 780
_exptl_crystal_size_max 0.400
_exptl_crystal_size_mid 0.200
_exptl_crystal_size_min 0.200
_refine_diff_density_max 0.955
_refine_diff_density_min -0.732
_refine_diff_density_rms 0.074
_refine_ls_extinction_method none
_refine_ls_goodness_of_fit_ref 1.005
_refine_ls_hydrogen_treatment constr
_refine_ls_matrix_type full
_refine_ls_number_parameters 54
_refine_ls_number_reflns 923
_refine_ls_number_restraints 0
_refine_ls_restrained_S_all 1.005
_refine_ls_R_factor_all 0.0298
_refine_ls_R_factor_gt 0.0244
_refine_ls_shift/su_max 0.000
_refine_ls_shift/su_mean 0.000
_refine_ls_structure_factor_coef Fsqd
_refine_ls_weighting_details 'w=1/[\s^2^(Fo^2^)+(0.0225P)^2^] where P=(Fo^2^+2Fc^2^)/3'
_refine_ls_weighting_scheme calc
_refine_ls_wR_factor_gt 0.0570
_refine_ls_wR_factor_ref 0.0596
_reflns_Friedel_coverage 0.000
_reflns_number_gt 804
_reflns_number_total 923
_reflns_threshold_expression 'I > 2\s(I)'
_cod_data_source_file c5cc05371d2.cif
_cod_data_source_block a_sq
_cod_original_formula_sum 'C14.50 H29.50 N6.50 Nd O5 S8'
_cod_database_code 7118035
_shelx_shelxl_version_number 2014/7
_shelx_space_group_comment
;
The symmetry employed for this shelxl refinement is uniquely defined
by the following loop, which should always be used as a source of
symmetry information in preference to the above space-group names.
They are only intended as comments.
;
_shelx_estimated_absorpt_t_min 0.501
_shelx_estimated_absorpt_t_max 0.690

loop_
_space_group_symop_operation_xyz
'x, y, z'
'-x+1/2, -y+1/2, z'
'-y+1/2, x, z+1/2'
'y, -x+1/2, z+1/2'
'-x+1/2, y, -z+1/2'
'x, -y+1/2, -z+1/2'
'y, x, -z'
'-y+1/2, -x+1/2, -z'
'-x, -y, -z'
'x-1/2, y-1/2, -z'
'y-1/2, -x, -z-1/2'
'-y, x-1/2, -z-1/2'
'x-1/2, -y, z-1/2'
'-x, y-1/2, z-1/2'
'-y, -x, z'
'y-1/2, x-1/2, z'

loop_
_atom_site_label
_atom_site_type_symbol
_atom_site_fract_x
_atom_site_fract_y
_atom_site_fract_z
_atom_site_U_iso_or_equiv
_atom_site_adp_type
_atom_site_occupancy
_atom_site_site_symmetry_order
_atom_site_calc_flag
_atom_site_refinement_flags_posn
_atom_site_refinement_flags_adp
_atom_site_refinement_flags_occupancy
_atom_site_disorder_assembly
_atom_site_disorder_group
Nd1 Nd 0.7500 0.2500 0.2500 0.01867(14) Uani 1 8 d S T P . .
S2 S 0.66440(4) 0.16440(4) 0.57867(12) 0.0292(2) Uani 1 2 d S T P . .
N1 N 0.5349(2) 0.0772(2) 0.4559(5) 0.0328(13) Uani 0.5 1 d . . P A -1
C1 C 0.6006(4) 0.1225(4) 0.3998(6) 0.027(2) Uani 0.5 1 d . . P A -1
C2 C 0.4790(4) 0.0373(4) 0.3131(7) 0.0422(15) Uani 0.5 1 d . . P A -1
H2A H 0.4941 0.0530 0.1728 0.051 Uiso 0.5 1 calc R U P A -1
H2B H 0.4220 0.0564 0.3385 0.051 Uiso 0.5 1 calc R U P A -1
C3 C 0.4825(4) -0.0527(4) 0.3338(7) 0.047(3) Uani 0.5 1 d . . P A -1
H3A H 0.4436 -0.0784 0.2444 0.057 Uiso 0.5 1 d R U P A -1
H3B H 0.5378 -0.0718 0.3013 0.057 Uiso 0.5 1 d R U P A -1
S1 S 0.6195(2) 0.1388(2) 0.14812(16) 0.0349(11) Uani 0.5 1 d . . P . .

loop_
_atom_site_aniso_label
_atom_site_aniso_U_11
_atom_site_aniso_U_22
_atom_site_aniso_U_33
_atom_site_aniso_U_23
_atom_site_aniso_U_13
_atom_site_aniso_U_12
Nd1 0.01774(16) 0.01774(16) 0.0205(2) 0.000 0.000 0.000
S2 0.0343(3) 0.0343(3) 0.0191(4) -0.0018(2) -0.0018(2) -0.0150(4)
N1 0.038(3) 0.042(3) 0.0182(18) 0.0006(15) -0.0035(15) -0.029(2)
C1 0.031(5) 0.030(4) 0.0201(18) -0.0012(18) -0.0058(18) -0.003(4)
C2 0.043(3) 0.063(4) 0.021(2) 0.004(2) -0.011(2) -0.034(3)
C3 0.055(5) 0.068(5) 0.019(2) -0.007(2) 0.000(2) -0.037(5)
S1 0.0388(17) 0.047(2) 0.0190(5) 0.0022(6) -0.0043(6) -0.0201(18)

loop_
_atom_type_symbol
_atom_type_description
_atom_type_scat_dispersion_real
_atom_type_scat_dispersion_imag
_atom_type_scat_source
C C 0.0033 0.0016 'International Tables Vol C Tables 4.2.6.8 and 6.1.1.4'
H H 0.0000 0.0000 'International Tables Vol C Tables 4.2.6.8 and 6.1.1.4'
N N 0.0061 0.0033 'International Tables Vol C Tables 4.2.6.8 and 6.1.1.4'
O O 0.0106 0.0060 'International Tables Vol C Tables 4.2.6.8 and 6.1.1.4'
S S 0.1246 0.1234 'International Tables Vol C Tables 4.2.6.8 and 6.1.1.4'
Nd Nd -0.1943 3.0179 'International Tables Vol C Tables 4.2.6.8 and 6.1.1.4'

loop_
_geom_angle_atom_site_label_1
_geom_angle_atom_site_label_2
_geom_angle_atom_site_label_3
_geom_angle
_geom_angle_site_symmetry_1
_geom_angle_site_symmetry_3
S1 Nd1 S1 151.41(8) 16_655 2_655
S1 Nd1 S1 152.89(4) 16_655 15_665
S1 Nd1 S1 8.9(2) 2_655 15_665
S1 Nd1 S1 93.149(10) 16_655 5_655
S1 Nd1 S1 84.5(2) 2_655 5_655
S1 Nd1 S1 93.149(10) 15_665 5_655
S1 Nd1 S1 101.8(2) 16_655 11_666
S1 Nd1 S1 93.149(10) 2_655 11_666
S1 Nd1 S1 84.5(2) 15_665 11_666
S1 Nd1 S1 151.41(8) 5_655 11_666
S1 Nd1 S1 93.149(10) 16_655 6
S1 Nd1 S1 101.8(2) 2_655 6
S1 Nd1 S1 93.149(10) 15_665 6
S1 Nd1 S1 152.89(4) 5_655 6
S1 Nd1 S1 8.9(2) 11_666 6
S1 Nd1 S1 84.5(2) 16_655 12_656
S1 Nd1 S1 93.149(10) 2_655 12_656
S1 Nd1 S1 101.8(2) 15_665 12_656
S1 Nd1 S1 8.9(2) 5_655 12_656
S1 Nd1 S1 152.89(4) 11_666 12_656
S1 Nd1 S1 151.41(8) 6 12_656
S1 Nd1 S1 8.9(2) 16_655 .
S1 Nd1 S1 152.89(4) 2_655 .
S1 Nd1 S1 151.41(8) 15_665 .
S1 Nd1 S1 101.8(2) 5_655 .
S1 Nd1 S1 93.149(10) 11_666 .
S1 Nd1 S1 84.5(2) 6 .
S1 Nd1 S1 93.149(10) 12_656 .
S1 Nd1 S2 145.58(3) 16_655 2_655
S1 Nd1 S2 61.46(3) 2_655 2_655
S1 Nd1 S2 61.46(3) 15_665 2_655
S1 Nd1 S2 76.96(7) 5_655 2_655
S1 Nd1 S2 76.96(7) 11_666 2_655
S1 Nd1 S2 83.03(8) 6 2_655
S1 Nd1 S2 83.03(7) 12_656 2_655
S1 Nd1 S2 145.58(3) . 2_655
S1 Nd1 S2 83.03(7) 16_655 11_666
S1 Nd1 S2 83.03(7) 2_655 11_666
S1 Nd1 S2 76.96(7) 15_665 11_666
S1 Nd1 S2 145.58(3) 5_655 11_666
S1 Nd1 S2 61.46(3) 11_666 11_666
S1 Nd1 S2 61.46(3) 6 11_666
S1 Nd1 S2 145.58(3) 12_656 11_666
S1 Nd1 S2 76.96(7) . 11_666
S2 Nd1 S2 123.243(19) 2_655 11_666
S1 Nd1 S2 76.96(7) 16_655 12_656
S1 Nd1 S2 76.96(7) 2_655 12_656
S1 Nd1 S2 83.03(7) 15_665 12_656
S1 Nd1 S2 61.46(3) 5_655 12_656
S1 Nd1 S2 145.58(3) 11_666 12_656
S1 Nd1 S2 145.58(3) 6 12_656
S1 Nd1 S2 61.46(3) 12_656 12_656
S1 Nd1 S2 83.03(7) . 12_656
S2 Nd1 S2 123.243(19) 2_655 12_656
S2 Nd1 S2 84.47(3) 11_666 12_656
S1 Nd1 S2 61.46(3) 16_655 .
S1 Nd1 S2 145.58(3) 2_655 .
S1 Nd1 S2 145.58(3) 15_665 .
S1 Nd1 S2 83.03(7) 5_655 .
S1 Nd1 S2 83.03(7) 11_666 .
S1 Nd1 S2 76.96(7) 6 .
S1 Nd1 S2 76.96(7) 12_656 .
S1 Nd1 S2 61.46(3) . .
S2 Nd1 S2 84.47(3) 2_655 .
S2 Nd1 S2 123.243(19) 11_666 .
S2 Nd1 S2 123.243(19) 12_656 .
C1 S2 Nd1 88.10(15) . .
C1 N1 C2 123.9(4) . .
N1 C1 S1 119.6(3) . .
N1 C1 S2 120.5(3) . .
S1 C1 S2 119.9(3) . .
N1 C2 C3 110.9(5) . .
S1 S1 C1 91.0(3) 16_655 .
S1 S1 Nd1 85.55(11) 16_655 .
C1 S1 Nd1 90.19(15) . .

loop_
_geom_bond_atom_site_label_1
_geom_bond_atom_site_label_2
_geom_bond_distance
_geom_bond_site_symmetry_2
Nd1 S1 2.8662(12) 16_655
Nd1 S1 2.8662(12) 2_655
Nd1 S1 2.8662(12) 15_665
Nd1 S1 2.8662(12) 5_655
Nd1 S1 2.8662(12) 11_666
Nd1 S1 2.8662(12) 6
Nd1 S1 2.8662(12) 12_656
Nd1 S1 2.8662(12) .
Nd1 S2 2.9269(8) 2_655
Nd1 S2 2.9269(8) 11_666
Nd1 S2 2.9269(8) 12_656
Nd1 S2 2.9269(8) .
S2 C1 1.712(4) .
N1 C1 1.349(6) .
N1 C2 1.461(6) .
C1 S1 1.708(4) .
C2 C3 1.470(8) .
S1 S1 0.445(11) 16_655
